data_4071876
loop_
_publ_author_name
'Buil, Mar\'ia L.'
'Esteruelas, Miguel A.'
'Garc\'es, Karin'
'Oliv\'an, Montserrat'
'O\~nate, Enrique'

_publ_section_title
;
 C\b(sp2)&#x2212;H Bond Activation of \a,\b-Unsaturated Ketones Promoted
 by a Hydride-Elongated Dihydrogen Complex: Formation of Osmafuran
 Derivatives with Carbene, Carbyne, and NH-Tautomerized \a-Substituted
 Pyridine Ligands
;
_journal_issue 18
_journal_name_full Organometallics
_journal_page_first 4680
_journal_paper_doi 10.1021/om800439g
_journal_volume 27
_journal_year 2008
_chemical_formula_moiety 'C26 H53 O2 Os P2, B F4'
_chemical_formula_sum 'C26 H53 B F4 O2 Os P2'
_chemical_formula_weight 736.63
_chemical_name_systematic
; 
 ? 
;
_space_group_IT_number 59
_symmetry_cell_setting orthorhombic
_symmetry_space_group_name_Hall '-P 2ab 2a'
_symmetry_space_group_name_H-M 'P m m n :2'
_atom_sites_solution_hydrogens geom
_atom_sites_solution_primary direct
_atom_sites_solution_secondary difmap
_audit_creation_method SHELXL-97
_cell_angle_alpha 90.00
_cell_angle_beta 90.00
_cell_angle_gamma 90.00
_cell_formula_units_Z 2
_cell_length_a 13.041(4)
_cell_length_b 14.089(4)
_cell_length_c 8.462(2)
_cell_measurement_reflns_used 3567
_cell_measurement_temperature 100(2)
_cell_measurement_theta_max 22.3
_cell_measurement_theta_min 2.5
_cell_volume 1554.8(7)
_computing_cell_refinement 'SAINT+ v. 6.02 (Bruker AXS, 1999)'
_computing_data_collection 'SMART v. 5.625 (Bruker AXS, 2000)'
_computing_data_reduction 'SAINT+ v. 6.02 (Bruker AXS, 1999)'
_computing_molecular_graphics 'XP, SHELXTL v. 6.1 (Bruker, 2000)'
_computing_publication_material 'XCIF, SHELXTL v. 6.1 (Bruker, 2000)'
_computing_structure_refinement 'SHELXL-97 (Sheldrick, 1997)'
_computing_structure_solution 'SHELXS-97 (Sheldrick, 1990)'
_diffrn_ambient_temperature 100(2)
_diffrn_detector_area_resol_mean 8.26
_diffrn_measured_fraction_theta_full 1.000
_diffrn_measured_fraction_theta_max 0.957
_diffrn_measurement_device_type 'Bruker SMART APEX CCD system'
_diffrn_measurement_method '\w rotations with narrow frames'
_diffrn_radiation_monochromator graphite
_diffrn_radiation_source 'normal-focus sealed tube'
_diffrn_radiation_type MoK\a
_diffrn_radiation_wavelength 0.71073
_diffrn_reflns_av_R_equivalents 0.0712
_diffrn_reflns_av_sigmaI/netI 0.0419
_diffrn_reflns_limit_h_max 17
_diffrn_reflns_limit_h_min -17
_diffrn_reflns_limit_k_max 18
_diffrn_reflns_limit_k_min -18
_diffrn_reflns_limit_l_max 11
_diffrn_reflns_limit_l_min -11
_diffrn_reflns_number 18234
_diffrn_reflns_theta_full 27.50
_diffrn_reflns_theta_max 28.83
_diffrn_reflns_theta_min 2.13
_diffrn_standards_decay_% 'no decay'
_exptl_absorpt_coefficient_mu 4.249
_exptl_absorpt_correction_T_max 0.920
_exptl_absorpt_correction_T_min 0.606
_exptl_absorpt_correction_type multi-scan
_exptl_absorpt_process_details
;
 Absorption correction performed with SADABS program. This is based on the
method of Blessing: Blessing, R. H., Acta Crystallogr., Sect. A 1995, 51, 33.
;
_exptl_crystal_colour red
_exptl_crystal_density_diffrn 1.573
_exptl_crystal_density_method 'not measured'
_exptl_crystal_description needle
_exptl_crystal_F_000 744
_exptl_crystal_size_max 0.20
_exptl_crystal_size_mid 0.02
_exptl_crystal_size_min 0.02
_refine_diff_density_max 3.270
_refine_diff_density_min -5.166
_refine_diff_density_rms 0.226
_refine_ls_extinction_method none
_refine_ls_goodness_of_fit_ref 1.094
_refine_ls_hydrogen_treatment mixed
_refine_ls_matrix_type full
_refine_ls_number_parameters 109
_refine_ls_number_reflns 2106
_refine_ls_number_restraints 22
_refine_ls_restrained_S_all 1.132
_refine_ls_R_factor_all 0.0638
_refine_ls_R_factor_gt 0.0588
_refine_ls_shift/su_max 0.006
_refine_ls_shift/su_mean 0.001
_refine_ls_structure_factor_coef Fsqd
_refine_ls_weighting_details 'calc w=1/[\s^2^(Fo^2^)+(0.0577P)^2^+19.4476P] where P=(Fo^2^+2Fc^2^)/3'
_refine_ls_weighting_scheme calc
_refine_ls_wR_factor_gt 0.1339
_refine_ls_wR_factor_ref 0.1361
_reflns_number_gt 1977
_reflns_number_total 2106
_reflns_threshold_expression >2sigma(I)
_cod_data_source_file om800439g_si_001.cif
_cod_data_source_block mae229bs
_cod_original_cell_volume 1554.9(7)
_cod_original_sg_symbol_H-M Pmmn
_cod_database_code 4071876

loop_
_symmetry_equiv_pos_as_xyz
'x, y, z'
'-x+1/2, -y+1/2, z'
'-x, y+1/2, -z'
'x+1/2, -y, -z'
'-x, -y, -z'
'x-1/2, y-1/2, -z'
'x, -y-1/2, z'
'-x-1/2, y, z'

loop_
_atom_site_label
_atom_site_type_symbol
_atom_site_fract_x
_atom_site_fract_y
_atom_site_fract_z
_atom_site_U_iso_or_equiv
_atom_site_adp_type
_atom_site_occupancy
_atom_site_symmetry_multiplicity
_atom_site_calc_flag
_atom_site_refinement_flags
Os Os 0.2500 0.7500 0.35625(6) 0.02070(18) Uani 1 4 d SD
H01 H 0.2500 0.7500 0.5443(13) 0.030 Uiso 1 4 d SD
P P 0.06504(19) 0.7500 0.3797(3) 0.0240(5) Uani 1 2 d S
F1 F 0.7500 0.7500 0.967(3) 0.093(7) Uiso 0.50 4 d SPDU
F2 F 0.7500 0.6677(16) 0.734(3) 0.106(8) Uiso 0.25 2 d SPDU
F3 F 0.8325(12) 0.6927(17) 0.758(3) 0.112(7) Uiso 0.25 1 d PDU
F4 F 0.7500 0.7500 0.647(3) 0.130(9) Uiso 0.50 4 d SPDU
F5 F 0.8442(16) 0.7500 0.871(3) 0.104(8) Uiso 0.25 2 d SPDU
F6 F 0.8121(18) 0.6727(11) 0.853(3) 0.112(7) Uiso 0.25 1 d PDU
B1 B 0.7500 0.7500 0.808(2) 0.074(8) Uiso 1 4 d SD
O1 O 0.2500 0.6576(6) 0.1605(9) 0.0336(17) Uani 1 2 d S
C1 C 0.2500 0.6157(9) 0.4482(14) 0.037(3) Uani 1 2 d S
H1 H 0.2500 0.6054 0.5591 0.044 Uiso 1 2 calc SR
C2 C 0.2500 0.5409(10) 0.3440(16) 0.041(3) Uani 1 2 d S
H2 H 0.2500 0.4763 0.3763 0.049 Uiso 1 2 calc SR
C3 C 0.2500 0.5693(10) 0.1860(16) 0.040(3) Uani 1 2 d S
C4 C 0.2500 0.5028(13) 0.0432(19) 0.062(4) Uani 1 2 d S
H4A H 0.1814 0.4758 0.0292 0.093 Uiso 0.50 1 calc PR
H4B H 0.2995 0.4515 0.0604 0.093 Uiso 0.50 1 calc PR
H4C H 0.2691 0.5385 -0.0517 0.093 Uiso 0.50 1 calc PR
C5 C 0.0187(10) 0.7500 0.5856(14) 0.047(3) Uani 1 2 d S
H5 H -0.0578 0.7500 0.5787 0.057 Uiso 1 2 calc SR
C6 C 0.0478(11) 0.6572(12) 0.6739(14) 0.100(6) Uani 1 1 d .
H6A H 0.1168 0.6635 0.7187 0.150 Uiso 1 1 calc R
H6B H 0.0466 0.6038 0.5997 0.150 Uiso 1 1 calc R
H6C H -0.0015 0.6456 0.7591 0.150 Uiso 1 1 calc R
C7 C 0.0027(6) 0.6429(7) 0.2966(12) 0.045(2) Uani 1 1 d .
H7 H 0.0423 0.5874 0.3379 0.054 Uiso 1 1 calc R
C8 C 0.0090(8) 0.6369(10) 0.1159(13) 0.071(4) Uani 1 1 d .
H8A H 0.0006 0.5708 0.0825 0.106 Uiso 1 1 calc R
H8B H 0.0759 0.6605 0.0806 0.106 Uiso 1 1 calc R
H8C H -0.0455 0.6757 0.0691 0.106 Uiso 1 1 calc R
C9 C -0.1096(9) 0.6264(10) 0.3462(19) 0.083(5) Uani 1 1 d .
H9A H -0.1528 0.6769 0.3023 0.125 Uiso 1 1 calc R
H9B H -0.1146 0.6270 0.4617 0.125 Uiso 1 1 calc R
H9C H -0.1329 0.5648 0.3060 0.125 Uiso 1 1 calc R

loop_
_atom_site_aniso_label
_atom_site_aniso_U_11
_atom_site_aniso_U_22
_atom_site_aniso_U_33
_atom_site_aniso_U_23
_atom_site_aniso_U_13
_atom_site_aniso_U_12
Os 0.0139(3) 0.0355(3) 0.0127(3) 0.000 0.000 0.000
P 0.0178(11) 0.0398(15) 0.0143(11) 0.000 0.0024(9) 0.000
O1 0.027(4) 0.042(5) 0.032(4) -0.007(4) 0.000 0.000
C1 0.024(5) 0.054(7) 0.032(6) 0.003(5) 0.000 0.000
C2 0.035(6) 0.040(7) 0.049(7) 0.008(6) 0.000 0.000
C3 0.028(6) 0.043(7) 0.049(7) -0.009(6) 0.000 0.000
C4 0.063(10) 0.067(10) 0.056(9) -0.020(8) 0.000 0.000
C5 0.027(6) 0.093(11) 0.021(5) 0.000 0.007(5) 0.000
C6 0.076(9) 0.179(16) 0.044(6) 0.058(8) 0.031(6) 0.048(10)
C7 0.023(4) 0.049(5) 0.063(6) -0.016(5) 0.006(4) -0.007(4)
C8 0.041(5) 0.111(10) 0.061(7) -0.052(7) -0.013(5) 0.000(6)
C9 0.039(6) 0.073(8) 0.137(13) -0.033(8) 0.030(7) -0.024(6)

loop_
_atom_type_symbol
_atom_type_description
_atom_type_scat_dispersion_real
_atom_type_scat_dispersion_imag
_atom_type_scat_source
C C 0.0033 0.0016 'International Tables Vol C Tables 4.2.6.8 and 6.1.1.4'
H H 0.0000 0.0000 'International Tables Vol C Tables 4.2.6.8 and 6.1.1.4'
B B 0.0013 0.0007 'International Tables Vol C Tables 4.2.6.8 and 6.1.1.4'
N N 0.0061 0.0033 'International Tables Vol C Tables 4.2.6.8 and 6.1.1.4'
O O 0.0106 0.0060 'International Tables Vol C Tables 4.2.6.8 and 6.1.1.4'
F F 0.0171 0.0103 'International Tables Vol C Tables 4.2.6.8 and 6.1.1.4'
P P 0.1023 0.0942 'International Tables Vol C Tables 4.2.6.8 and 6.1.1.4'
Os Os -1.2165 7.6030 'International Tables Vol C Tables 4.2.6.8 and 6.1.1.4'

loop_
_geom_angle_atom_site_label_1
_geom_angle_atom_site_label_2
_geom_angle_atom_site_label_3
_geom_angle
_geom_angle_site_symmetry_1
_geom_angle_site_symmetry_3
C1 Os C1 135.3(7) . 2_565
C1 Os O1 74.2(4) . .
C1 Os O1 150.5(4) 2_565 .
C1 Os O1 150.5(4) . 2_565
C1 Os O1 74.2(4) 2_565 2_565
O1 Os O1 76.3(5) . 2_565
C1 Os P 88.21(4) . 2_565
C1 Os P 88.21(4) 2_565 2_565
O1 Os P 93.70(5) . 2_565
O1 Os P 93.70(5) 2_565 2_565
C1 Os P 88.21(4) . .
C1 Os P 88.21(4) 2_565 .
O1 Os P 93.70(5) . .
O1 Os P 93.70(5) 2_565 .
P Os P 170.58(11) 2_565 .
C5 P C7 102.4(4) . 7_575
C5 P C7 102.4(4) . .
C7 P C7 109.1(7) 7_575 .
C5 P Os 113.8(4) . .
C7 P Os 114.0(3) 7_575 .
C7 P Os 114.0(3) . .
B1 F1 F5 56.6(5) . .
B1 F1 F5 56.6(5) . 2_665
F5 F1 F5 113.1(11) . 2_665
B1 F1 F6 54.7(5) . 8_755
F5 F1 F6 95.0(8) . 8_755
F5 F1 F6 43.5(8) 2_665 8_755
B1 F1 F6 54.7(5) . 2_665
F5 F1 F6 95.0(8) . 2_665
F5 F1 F6 43.5(8) 2_665 2_665
F6 F1 F6 81.8(14) 8_755 2_665
B1 F1 F6 54.7(5) . .
F5 F1 F6 43.5(8) . .
F5 F1 F6 95.0(8) 2_665 .
F6 F1 F6 58.3(14) 8_755 .
F6 F1 F6 109.3(10) 2_665 .
B1 F1 F6 54.7(5) . 7_575
F5 F1 F6 43.5(8) . 7_575
F5 F1 F6 95.0(8) 2_665 7_575
F6 F1 F6 109.3(10) 8_755 7_575
F6 F1 F6 58.3(14) 2_665 7_575
F6 F1 F6 81.8(14) . 7_575
F3 F2 F3 138.6(16) . 8_755
F3 F2 F6 42.3(15) . .
F3 F2 F6 115.6(17) 8_755 .
F3 F2 F6 115.6(17) . 8_755
F3 F2 F6 42.3(15) 8_755 8_755
F6 F2 F6 78(3) . 8_755
F3 F2 B1 69.3(9) . .
F3 F2 B1 69.3(9) 8_755 .
F6 F2 B1 65.4(6) . .
F6 F2 B1 65.4(6) 8_755 .
F3 F2 F4 80.6(18) . .
F3 F2 F4 80.6(18) 8_755 .
F6 F2 F4 111.8(11) . .
F6 F2 F4 111.8(11) 8_755 .
B1 F2 F4 60.7(10) . .
F6 F3 F2 77(2) . .
F6 F3 F5 63.6(15) . .
F2 F3 F5 116.3(12) . .
F6 F3 B1 71.6(11) . .
F2 F3 B1 60.9(6) . .
F5 F3 B1 59.9(8) . .
F6 F3 F3 108.4(15) . 7_575
F2 F3 F3 107.8(15) . 7_575
F5 F3 F3 50.2(13) . 7_575
B1 F3 F3 55.1(10) . 7_575
F6 F3 F4 118.4(14) . .
F2 F3 F4 55.6(15) . .
F5 F3 F4 101.4(12) . .
B1 F3 F4 52.3(7) . .
F3 F3 F4 60.5(7) 7_575 .
B1 F4 F2 57.6(6) . 2_665
B1 F4 F2 57.6(6) . .
F2 F4 F2 115.2(12) 2_665 .
B1 F4 F3 55.1(5) . .
F2 F4 F3 96.3(8) 2_665 .
F2 F4 F3 43.8(8) . .
B1 F4 F3 55.1(5) . 8_755
F2 F4 F3 96.3(8) 2_665 8_755
F2 F4 F3 43.8(8) . 8_755
F3 F4 F3 82.0(14) . 8_755
B1 F4 F3 55.1(5) . 2_665
F2 F4 F3 43.8(8) 2_665 2_665
F2 F4 F3 96.3(8) . 2_665
F3 F4 F3 110.2(10) . 2_665
F3 F4 F3 59.0(14) 8_755 2_665
B1 F4 F3 55.1(5) . 7_575
F2 F4 F3 43.8(8) 2_665 7_575
F2 F4 F3 96.3(8) . 7_575
F3 F4 F3 59.0(14) . 7_575
F3 F4 F3 110.2(10) 8_755 7_575
F3 F4 F3 82.0(14) 2_665 7_575
F6 F5 F6 135.6(18) . 7_575
F6 F5 F3 116.9(16) . 7_575
F6 F5 F3 42.8(15) 7_575 7_575
F6 F5 F3 42.8(15) . .
F6 F5 F3 116.9(16) 7_575 .
F3 F5 F3 80(3) 7_575 .
F6 F5 B1 67.8(9) . .
F6 F5 B1 67.8(9) 7_575 .
F3 F5 B1 65.6(6) 7_575 .
F3 F5 B1 65.6(6) . .
F6 F5 F1 77.0(16) . .
F6 F5 F1 77.0(16) 7_575 .
F3 F5 F1 108.5(11) 7_575 .
F3 F5 F1 108.5(11) . .
B1 F5 F1 56.9(9) . .
F3 F6 F5 74(2) . .
F3 F6 F2 60.2(15) . .
F5 F6 F2 111.9(12) . .
F3 F6 B1 71.5(11) . .
F5 F6 B1 61.6(6) . .
F2 F6 B1 58.1(8) . .
F3 F6 F6 107.4(15) . 8_755
F5 F6 F6 110.8(13) . 8_755
F2 F6 F6 51.2(13) . 8_755
B1 F6 F6 54.9(10) . 8_755
F3 F6 F1 117.3(14) . .
F5 F6 F1 59.5(13) . .
F2 F6 F1 100.4(11) . .
B1 F6 F1 51.0(7) . .
F6 F6 F1 60.9(7) 8_755 .
F2 B1 F2 123(2) 2_665 .
F2 B1 F5 100.9(6) 2_665 .
F2 B1 F5 100.9(6) . .
F2 B1 F5 100.9(6) 2_665 2_665
F2 B1 F5 100.9(6) . 2_665
F5 B1 F5 133(2) . 2_665
F2 B1 F1 118.3(12) 2_665 .
F2 B1 F1 118.3(12) . .
F5 B1 F1 66.5(11) . .
F5 B1 F1 66.5(11) 2_665 .
F2 B1 F4 61.7(12) 2_665 .
F2 B1 F4 61.7(12) . .
F5 B1 F4 113.5(11) . .
F5 B1 F4 113.5(11) 2_665 .
F1 B1 F4 180.00(2) . .
F2 B1 F3 111.2(14) 2_665 8_755
F2 B1 F3 49.8(7) . 8_755
F5 B1 F3 145.0(10) . 8_755
F5 B1 F3 54.5(10) 2_665 8_755
F1 B1 F3 107.4(9) . 8_755
F4 B1 F3 72.6(9) . 8_755
F2 B1 F3 111.2(14) 2_665 .
F2 B1 F3 49.8(7) . .
F5 B1 F3 54.5(10) . .
F5 B1 F3 145.0(10) 2_665 .
F1 B1 F3 107.4(9) . .
F4 B1 F3 72.6(9) . .
F3 B1 F3 99.5(14) 8_755 .
F2 B1 F3 49.8(7) 2_665 2_665
F2 B1 F3 111.2(14) . 2_665
F5 B1 F3 145.0(10) . 2_665
F5 B1 F3 54.5(10) 2_665 2_665
F1 B1 F3 107.4(9) . 2_665
F4 B1 F3 72.6(9) . 2_665
F3 B1 F3 70(2) 8_755 2_665
F3 B1 F3 145.2(18) . 2_665
F2 B1 F3 49.8(7) 2_665 7_575
F2 B1 F3 111.2(14) . 7_575
F5 B1 F3 54.5(10) . 7_575
F5 B1 F3 145.0(10) 2_665 7_575
F1 B1 F3 107.4(9) . 7_575
F4 B1 F3 72.6(9) . 7_575
F3 B1 F3 145.2(18) 8_755 7_575
F3 B1 F3 70(2) . 7_575
F3 B1 F3 99.5(14) 2_665 7_575
F2 B1 F6 143.9(11) 2_665 8_755
F2 B1 F6 56.5(10) . 8_755
F5 B1 F6 114.8(13) . 8_755
F5 B1 F6 50.6(8) 2_665 8_755
F1 B1 F6 74.3(9) . 8_755
F4 B1 F6 105.7(9) . 8_755
F3 B1 F6 36.9(14) 8_755 8_755
F3 B1 F6 94.4(13) . 8_755
F3 B1 F6 94.9(13) 2_665 8_755
F3 B1 F6 164.1(12) 7_575 8_755
F2 B1 F6 56.5(10) 2_665 7_575
F2 B1 F6 143.9(11) . 7_575
F5 B1 F6 50.6(8) . 7_575
F5 B1 F6 114.8(13) 2_665 7_575
F1 B1 F6 74.3(9) . 7_575
F4 B1 F6 105.7(9) . 7_575
F3 B1 F6 164.1(12) 8_755 7_575
F3 B1 F6 94.9(13) . 7_575
F3 B1 F6 94.4(13) 2_665 7_575
F3 B1 F6 36.9(14) 7_575 7_575
F6 B1 F6 148.6(18) 8_755 7_575
C3 O1 Os 118.3(8) . .
C2 C1 Os 117.7(9) . .
C1 C2 C3 113.3(12) . .
O1 C3 C2 116.5(12) . .
O1 C3 C4 117.9(13) . .
C2 C3 C4 125.6(13) . .
C6 C5 C6 114.7(15) 7_575 .
C6 C5 P 112.0(7) 7_575 .
C6 C5 P 112.0(7) . .
C8 C7 C9 108.3(9) . .
C8 C7 P 113.6(8) . .
C9 C7 P 115.9(7) . .

loop_
_geom_bond_atom_site_label_1
_geom_bond_atom_site_label_2
_geom_bond_distance
_geom_bond_site_symmetry_2
Os C1 2.046(13) .
Os C1 2.046(13) 2_565
Os O1 2.106(8) .
Os O1 2.106(8) 2_565
Os P 2.420(3) 2_565
Os P 2.420(3) .
P C5 1.844(12) .
P C7 1.853(9) 7_575
P C7 1.853(9) .
F1 B1 1.345(17) .
F1 F5 1.47(3) .
F1 F5 1.47(3) 2_665
F1 F6 1.66(3) 8_755
F1 F6 1.66(3) 2_665
F1 F6 1.66(3) .
F1 F6 1.66(3) 7_575
F2 F3 1.150(19) .
F2 F3 1.150(19) 8_755
F2 F6 1.29(2) .
F2 F6 1.29(2) 8_755
F2 B1 1.317(17) .
F2 F4 1.37(3) .
F3 F6 0.89(3) .
F3 F5 1.26(2) .
F3 B1 1.410(16) .
F3 F3 1.61(5) 7_575
F3 F4 1.64(2) .
F4 B1 1.360(17) .
F4 F2 1.37(3) 2_665
F4 F3 1.64(2) 8_755
F4 F3 1.64(2) 2_665
F4 F3 1.64(2) 7_575
F5 F6 1.18(2) .
F5 F6 1.18(2) 7_575
F5 F3 1.26(2) 7_575
F5 B1 1.339(17) .
F6 B1 1.410(17) .
F6 F6 1.62(5) 8_755
B1 F2 1.317(17) 2_665
B1 F5 1.339(17) 2_665
B1 F3 1.410(16) 8_755
B1 F3 1.410(16) 2_665
B1 F3 1.410(16) 7_575
B1 F6 1.410(17) 8_755
B1 F6 1.410(17) 7_575
O1 C3 1.264(16) .
C1 C2 1.374(18) .
C2 C3 1.395(18) .
C3 C4 1.529(19) .
C5 C6 1.554(15) 7_575
C5 C6 1.554(15) .
C7 C8 1.534(14) .
C7 C9 1.541(13) .
